data_4344349
loop_
_publ_author_name
'Kim, S.-J.'
'Nanjundaswamy, K.S.'
'Hughbanks, T.'

_publ_section_title
;
 Single-crystal structure of Ta3 S2. Structure and bonding in Ta6 Sn (n=
 1, 3, 4, 5?). Pentagonal-antiprismatic chain compounds
;
_journal_name_full 'Inorganic Chemistry'
_journal_page_first 159
_journal_page_last 164
_journal_volume 30
_journal_year 1991
_chemical_formula_sum 'S2 Ta3'
_chemical_name_systematic 'Ta3 S2'
_space_group_IT_number 39
_symmetry_space_group_name_Hall 'A 2 -2b'
_symmetry_space_group_name_H-M 'A b m 2'
_cell_angle_alpha 90
_cell_angle_beta 90
_cell_angle_gamma 90
_cell_formula_units_Z 8
_cell_length_a 7.4783
_cell_length_b 17.222
_cell_length_c 5.6051
_cell_volume 721.888
_citation_journal_id_ASTM INOCAJ
_cod_data_source_file Kim_INOCAJ_1991_1769.cif
_cod_data_source_block S2Ta3
_cod_original_cell_volume 721.8881
_cod_database_code 4344349

loop_
_symmetry_equiv_pos_as_xyz
x,y,z
-x,-y,z
-x,y+1/2,z
x,-y+1/2,z
x,y+1/2,z+1/2
-x,-y+1/2,z+1/2
-x,y+1,z+1/2
x,-y+1,z+1/2

loop_
_atom_site_label
_atom_site_type_symbol
_atom_site_fract_x
_atom_site_fract_y
_atom_site_fract_z
_atom_site_occupancy
_atom_site_U_iso_or_equiv
Ta4 Ta 0.10455 0.1073 0.9938 1 0.0
Ta2 Ta 0.9942 0.25 0.7448 1 0.0
Ta3 Ta 0.71896 0.16619 0 1 0.0
S2 S 0.5843 0.1154 0.3711 1 0.0
Ta1 Ta 0.6551 0.25 0.4794 1 0.0
S1 S 0.827 0.0398 0.8683 1 0.0
